data_4072057
loop_
_publ_author_name
'Liu, Yanyan'
'Yang, Peiju'
'Yu, Jie'
'Yang, Xiao-Juan'
'Zhang, Jun D.'
'Chen, Zhongfang'
'Schaefer, Henry F.'
'Wu, Biao'

_publ_section_title
;
 Sodium and Magnesium Complexes with Dianionic \a-Diimine Ligands
;
_journal_issue 22
_journal_name_full Organometallics
_journal_page_first 5830
_journal_paper_doi 10.1021/om800554q
_journal_volume 27
_journal_year 2008
_chemical_formula_sum 'C48 H64 N4 Na4'
_chemical_formula_weight 788.99
_chemical_name_systematic
; 
 ? 
;
_space_group_IT_number 92
_symmetry_cell_setting tetragonal
_symmetry_space_group_name_Hall 'P 4abw 2nw'
_symmetry_space_group_name_H-M 'P 41 21 2'
_atom_sites_solution_hydrogens geom
_atom_sites_solution_primary direct
_atom_sites_solution_secondary difmap
_audit_creation_method SHELXL-97
_cell_angle_alpha 90.00
_cell_angle_beta 90.00
_cell_angle_gamma 90.00
_cell_formula_units_Z 4
_cell_length_a 12.366(3)
_cell_length_b 12.366(3)
_cell_length_c 29.154(8)
_cell_measurement_temperature 293(2)
_cell_volume 4458(2)
_computing_cell_refinement 'Bruker SMART'
_computing_data_collection 'Bruker SMART APEX II'
_computing_data_reduction 'Bruker SAINT'
_computing_structure_refinement 'SHELXL-97 (Sheldrick, 1997)'
_computing_structure_solution 'SHELXS-97 (Sheldrick, 1990)'
_diffrn_ambient_temperature 293(2)
_diffrn_measured_fraction_theta_full 0.992
_diffrn_measured_fraction_theta_max 0.992
_diffrn_measurement_device_type 'Bruker APEX II area detecotr'
_diffrn_measurement_method '\w scans'
_diffrn_radiation_monochromator graphite
_diffrn_radiation_source 'fine-focus sealed tube'
_diffrn_radiation_type MoK\a
_diffrn_radiation_wavelength 0.71073
_diffrn_reflns_av_R_equivalents 0.2076
_diffrn_reflns_av_sigmaI/netI 0.1951
_diffrn_reflns_limit_h_max 11
_diffrn_reflns_limit_h_min -16
_diffrn_reflns_limit_k_max 14
_diffrn_reflns_limit_k_min -16
_diffrn_reflns_limit_l_max 37
_diffrn_reflns_limit_l_min -29
_diffrn_reflns_number 27177
_diffrn_reflns_theta_full 28.33
_diffrn_reflns_theta_max 28.33
_diffrn_reflns_theta_min 1.79
_exptl_absorpt_coefficient_mu 0.102
_exptl_absorpt_correction_T_max 1.0000
_exptl_absorpt_correction_T_min 0.8762
_exptl_absorpt_correction_type multi-scan
_exptl_absorpt_process_details SADABS
_exptl_crystal_colour red
_exptl_crystal_density_diffrn 1.176
_exptl_crystal_density_method 'not measured'
_exptl_crystal_description block
_exptl_crystal_F_000 1696
_exptl_crystal_size_max 0.39
_exptl_crystal_size_mid 0.30
_exptl_crystal_size_min 0.27
_refine_diff_density_max 0.215
_refine_diff_density_min -0.151
_refine_diff_density_rms 0.040
_refine_ls_abs_structure_details 'Flack H D (1983), Acta Cryst. A39, 876-881'
_refine_ls_abs_structure_Flack -0.4(8)
_refine_ls_extinction_method none
_refine_ls_goodness_of_fit_ref 0.910
_refine_ls_hydrogen_treatment constr
_refine_ls_matrix_type full
_refine_ls_number_parameters 253
_refine_ls_number_reflns 5525
_refine_ls_number_restraints 0
_refine_ls_restrained_S_all 0.910
_refine_ls_R_factor_all 0.2655
_refine_ls_R_factor_gt 0.0640
_refine_ls_shift/su_max 0.000
_refine_ls_shift/su_mean 0.000
_refine_ls_structure_factor_coef Fsqd
_refine_ls_weighting_details 'calc w=1/[\s^2^(Fo^2^)+(0.0790P)^2^+0.0000P] where P=(Fo^2^+2Fc^2^)/3'
_refine_ls_weighting_scheme calc
_refine_ls_wR_factor_gt 0.1363
_refine_ls_wR_factor_ref 0.2040
_reflns_number_gt 1720
_reflns_number_total 5525
_reflns_threshold_expression >2sigma(I)
_cod_data_source_file om800554q_si_002.cif
_cod_data_source_block complex3
_cod_depositor_comments
;
The following automatic conversions were performed:
'_atom_site_symetry_multiplicity' tag replaced with
'_atom_site_symmetry_multiplicity'.

Automatic conversion script
Id: cif_correct_tags 1440 2010-10-19 06:21:57Z saulius 

The following automatic conversions were performed:

'_symmetry_cell_setting' value 'Tetragonal' changed to 'tetragonal'
according to /home/saulius/struct/CIF-dictionaries/cif_core.dic
dictionary named 'cif_core.dic' version 2.4.1 from
2010-06-29.

'_exptl_absorpt_correction_type' value 'Multi-scan'
changed to 'multi-scan' according to
/home/saulius/struct/CIF-dictionaries/cif_core.dic dictionary named
'cif_core.dic' version 2.4.1 from 2010-06-29.

Automatic conversion script
Id: cif_fix_values 1715 2011-07-08 13:25:40Z adriana 
;
_cod_original_sg_symbol_H-M P41212
_cod_database_code 4072057

loop_
_symmetry_equiv_pos_as_xyz
'x, y, z'
'-y+1/2, x+1/2, z+1/4'
'-x, -y, z+1/2'
'y+1/2, -x+1/2, z+3/4'
'x+1/2, -y+1/2, -z+3/4'
'y, x, -z'
'-x+1/2, y+1/2, -z+1/4'
'-y, -x, -z+1/2'

loop_
_atom_site_label
_atom_site_type_symbol
_atom_site_fract_x
_atom_site_fract_y
_atom_site_fract_z
_atom_site_U_iso_or_equiv
_atom_site_adp_type
_atom_site_occupancy
_atom_site_symmetry_multiplicity
_atom_site_calc_flag
_atom_site_refinement_flags
Na1 Na 0.05873(16) -0.15847(17) 0.02913(7) 0.0705(6) Uani 1 1 d .
Na2 Na 0.16761(15) -0.00906(15) 0.11597(7) 0.0663(6) Uani 1 1 d .
N1 N -0.0101(3) -0.0486(3) 0.08953(14) 0.0524(11) Uani 1 1 d .
N2 N 0.1529(3) -0.1974(3) 0.09812(15) 0.0545(11) Uani 1 1 d .
C1 C -0.0106(4) -0.1198(4) 0.12696(18) 0.0478(12) Uani 1 1 d .
C2 C 0.0686(4) -0.1949(4) 0.13169(18) 0.0528(13) Uani 1 1 d .
C3 C -0.0897(4) -0.0967(4) 0.16555(18) 0.0692(16) Uani 1 1 d .
H3A H -0.0515 -0.0942 0.1942 0.104 Uiso 1 1 calc R
H3B H -0.1432 -0.1529 0.1667 0.104 Uiso 1 1 calc R
H3C H -0.1244 -0.0285 0.1602 0.104 Uiso 1 1 calc R
C4 C 0.0887(4) -0.2584(4) 0.17528(18) 0.0708(17) Uani 1 1 d .
H4A H 0.0734 -0.2135 0.2014 0.106 Uiso 1 1 calc R
H4B H 0.1629 -0.2810 0.1763 0.106 Uiso 1 1 calc R
H4C H 0.0426 -0.3208 0.1758 0.106 Uiso 1 1 calc R
C5 C -0.1063(4) -0.0032(4) 0.07485(17) 0.0510(13) Uani 1 1 d .
C6 C -0.2001(4) -0.0656(5) 0.06298(19) 0.0646(15) Uani 1 1 d .
C7 C -0.2916(5) -0.0128(6) 0.0482(2) 0.0815(19) Uani 1 1 d .
H7A H -0.3529 -0.0531 0.0411 0.098 Uiso 1 1 calc R
C8 C -0.2953(6) 0.0984(7) 0.0435(2) 0.097(2) Uani 1 1 d .
H8A H -0.3586 0.1321 0.0339 0.116 Uiso 1 1 calc R
C9 C -0.2062(6) 0.1579(5) 0.0532(2) 0.0754(18) Uani 1 1 d .
H9A H -0.2085 0.2326 0.0496 0.091 Uiso 1 1 calc R
C10 C -0.1117(4) 0.1096(5) 0.06815(19) 0.0624(15) Uani 1 1 d .
C11 C 0.1997(4) -0.2917(4) 0.08418(16) 0.0532(13) Uani 1 1 d .
C12 C 0.3113(5) -0.2852(5) 0.07018(19) 0.0651(16) Uani 1 1 d .
C13 C 0.3625(5) -0.3749(6) 0.0506(2) 0.0797(19) Uani 1 1 d .
H13A H 0.4343 -0.3696 0.0414 0.096 Uiso 1 1 calc R
C14 C 0.3086(7) -0.4700(6) 0.0447(2) 0.090(2) Uani 1 1 d .
H14A H 0.3441 -0.5288 0.0318 0.108 Uiso 1 1 calc R
C15 C 0.2023(6) -0.4797(5) 0.0578(2) 0.0811(19) Uani 1 1 d .
H15A H 0.1671 -0.5454 0.0538 0.097 Uiso 1 1 calc R
C16 C 0.1462(5) -0.3929(5) 0.0772(2) 0.0705(17) Uani 1 1 d .
C17 C -0.1955(4) -0.1875(5) 0.0656(2) 0.0793(18) Uani 1 1 d .
H17A H -0.1593 -0.2070 0.0940 0.095 Uiso 1 1 calc R
H17B H -0.1507 -0.2131 0.0406 0.095 Uiso 1 1 calc R
C18 C -0.3017(5) -0.2479(5) 0.0638(3) 0.108(2) Uani 1 1 d .
H18A H -0.2882 -0.3242 0.0657 0.162 Uiso 1 1 calc R
H18B H -0.3378 -0.2320 0.0354 0.162 Uiso 1 1 calc R
H18C H -0.3464 -0.2259 0.0890 0.162 Uiso 1 1 calc R
C19 C -0.0195(5) 0.1797(4) 0.0838(2) 0.0754(17) Uani 1 1 d .
H19A H -0.0469 0.2522 0.0891 0.090 Uiso 1 1 calc R
H19B H 0.0064 0.1523 0.1130 0.090 Uiso 1 1 calc R
C20 C 0.0749(5) 0.1870(5) 0.0514(2) 0.098(2) Uani 1 1 d .
H20A H 0.1294 0.2332 0.0644 0.147 Uiso 1 1 calc R
H20B H 0.0511 0.2162 0.0227 0.147 Uiso 1 1 calc R
H20C H 0.1045 0.1161 0.0466 0.147 Uiso 1 1 calc R
C21 C 0.3737(4) -0.1823(5) 0.0764(2) 0.0778(17) Uani 1 1 d .
H21A H 0.3524 -0.1499 0.1053 0.093 Uiso 1 1 calc R
H21B H 0.4499 -0.2001 0.0786 0.093 Uiso 1 1 calc R
C22 C 0.3597(6) -0.0997(6) 0.0392(3) 0.122(3) Uani 1 1 d .
H22A H 0.4025 -0.0371 0.0461 0.184 Uiso 1 1 calc R
H22B H 0.2849 -0.0794 0.0372 0.184 Uiso 1 1 calc R
H22C H 0.3826 -0.1298 0.0104 0.184 Uiso 1 1 calc R
C23 C 0.0265(5) -0.4041(5) 0.0849(3) 0.119(3) Uani 1 1 d .
H23A H 0.0141 -0.3858 0.1168 0.142 Uiso 1 1 calc R
H23B H -0.0074 -0.3474 0.0670 0.142 Uiso 1 1 calc R
C24 C -0.0315(7) -0.4956(7) 0.0767(5) 0.199(5) Uani 1 1 d .
H24A H -0.1061 -0.4832 0.0842 0.299 Uiso 1 1 calc R
H24B H -0.0038 -0.5535 0.0952 0.299 Uiso 1 1 calc R
H24C H -0.0256 -0.5147 0.0449 0.299 Uiso 1 1 calc R

loop_
_atom_site_aniso_label
_atom_site_aniso_U_11
_atom_site_aniso_U_22
_atom_site_aniso_U_33
_atom_site_aniso_U_23
_atom_site_aniso_U_13
_atom_site_aniso_U_12
Na1 0.0741(14) 0.0816(15) 0.0557(13) -0.0094(12) -0.0030(12) 0.0116(11)
Na2 0.0677(13) 0.0620(13) 0.0693(14) -0.0012(11) -0.0045(11) -0.0102(10)
N1 0.049(3) 0.054(2) 0.055(3) 0.004(2) 0.003(2) 0.001(2)
N2 0.057(3) 0.046(3) 0.061(3) -0.003(2) 0.006(2) 0.006(2)
C1 0.045(3) 0.047(3) 0.052(3) 0.002(3) 0.007(3) -0.001(2)
C2 0.054(3) 0.043(3) 0.061(4) 0.002(3) -0.008(3) -0.005(3)
C3 0.068(4) 0.071(4) 0.069(4) 0.012(3) 0.016(3) -0.001(3)
C4 0.079(4) 0.057(3) 0.076(4) 0.011(3) -0.001(3) 0.008(3)
C5 0.058(4) 0.048(3) 0.047(3) -0.003(3) 0.000(3) 0.008(3)
C6 0.048(3) 0.070(4) 0.075(4) 0.004(3) 0.005(3) 0.015(3)
C7 0.053(4) 0.110(5) 0.081(5) 0.001(4) 0.006(3) 0.005(4)
C8 0.082(5) 0.140(7) 0.067(5) 0.006(5) 0.005(4) 0.059(5)
C9 0.078(5) 0.089(5) 0.059(4) 0.002(4) 0.006(4) 0.024(4)
C10 0.067(4) 0.070(4) 0.050(4) -0.004(3) 0.004(3) 0.006(3)
C11 0.058(4) 0.059(4) 0.044(3) -0.001(3) -0.004(3) 0.013(3)
C12 0.077(4) 0.069(4) 0.050(4) 0.001(3) 0.003(3) 0.022(3)
C13 0.086(5) 0.091(5) 0.062(4) 0.012(4) 0.016(4) 0.027(4)
C14 0.131(7) 0.079(5) 0.060(4) 0.004(4) -0.003(4) 0.044(5)
C15 0.121(6) 0.059(4) 0.063(4) -0.002(3) -0.021(4) 0.019(4)
C16 0.083(4) 0.053(4) 0.076(4) 0.002(3) -0.017(4) 0.018(3)
C17 0.062(4) 0.083(4) 0.093(5) 0.001(4) -0.006(4) -0.016(3)
C18 0.082(5) 0.113(5) 0.129(6) 0.006(5) 0.007(4) -0.036(4)
C19 0.101(5) 0.053(3) 0.072(4) 0.001(3) -0.001(4) 0.013(3)
C20 0.093(5) 0.103(5) 0.097(5) 0.008(4) 0.023(4) -0.012(4)
C21 0.066(4) 0.083(5) 0.085(5) 0.017(4) 0.015(3) 0.009(3)
C22 0.135(7) 0.121(6) 0.111(6) 0.027(5) -0.017(5) -0.032(5)
C23 0.097(6) 0.064(4) 0.195(9) -0.030(5) -0.006(5) -0.001(4)
C24 0.141(8) 0.092(6) 0.365(17) -0.057(8) -0.017(9) -0.037(6)

loop_
_atom_type_symbol
_atom_type_description
_atom_type_scat_dispersion_real
_atom_type_scat_dispersion_imag
_atom_type_scat_source
C C 0.0033 0.0016 'International Tables Vol C Tables 4.2.6.8 and 6.1.1.4'
H H 0.0000 0.0000 'International Tables Vol C Tables 4.2.6.8 and 6.1.1.4'
N N 0.0061 0.0033 'International Tables Vol C Tables 4.2.6.8 and 6.1.1.4'
Na Na 0.0362 0.0249 'International Tables Vol C Tables 4.2.6.8 and 6.1.1.4'

loop_
_geom_angle_atom_site_label_1
_geom_angle_atom_site_label_2
_geom_angle_atom_site_label_3
_geom_angle
_geom_angle_site_symmetry_1
_geom_angle_site_symmetry_3
N2 Na1 N1 70.39(14) . .
N2 Na1 C8 116.08(18) . 6
N1 Na1 C8 169.3(2) . 6
N2 Na1 C9 118.39(18) . 6
N1 Na1 C9 157.5(2) . 6
C8 Na1 C9 28.45(19) 6 6
N2 Na1 C11 27.94(13) . .
N1 Na1 C11 97.49(16) . .
C8 Na1 C11 88.25(18) 6 .
C9 Na1 C11 95.33(18) 6 .
N2 Na1 C7 133.36(18) . 6
N1 Na1 C7 141.47(19) . 6
C8 Na1 C7 27.94(18) 6 6
C9 Na1 C7 49.04(19) 6 6
C11 Na1 C7 106.83(18) . 6
N2 Na1 C10 138.31(17) . 6
N1 Na1 C10 132.27(17) . 6
C8 Na1 C10 49.14(18) 6 6
C9 Na1 C10 27.68(15) 6 6
C11 Na1 C10 121.03(17) . 6
C7 Na1 C10 55.71(17) 6 6
N2 Na1 C1 50.96(14) . .
N1 Na1 C1 26.98(12) . .
C8 Na1 C1 151.0(2) 6 .
C9 Na1 C1 169.32(17) 6 .
C11 Na1 C1 74.70(14) . .
C7 Na1 C1 137.00(17) 6 .
C10 Na1 C1 159.21(16) 6 .
N2 Na1 C2 27.46(12) . .
N1 Na1 C2 50.86(14) . .
C8 Na1 C2 131.37(19) 6 .
C9 Na1 C2 144.05(18) 6 .
C11 Na1 C2 48.78(14) . .
C7 Na1 C2 133.56(17) 6 .
C10 Na1 C2 165.12(16) 6 .
C1 Na1 C2 25.95(12) . .
N2 Na1 C5 94.83(15) . .
N1 Na1 C5 25.09(13) . .
C8 Na1 C5 145.8(2) 6 .
C9 Na1 C5 142.98(18) 6 .
C11 Na1 C5 120.78(15) . .
C7 Na1 C5 118.69(18) 6 .
C10 Na1 C5 115.48(15) 6 .
C1 Na1 C5 46.29(13) . .
C2 Na1 C5 72.21(14) . .
N2 Na1 Na2 44.54(10) . .
N1 Na1 Na2 44.20(10) . .
C8 Na1 Na2 146.40(19) 6 .
C9 Na1 Na2 125.86(16) 6 .
C11 Na1 Na2 70.00(12) . .
C7 Na1 Na2 174.32(16) 6 .
C10 Na1 Na2 121.41(13) 6 .
C1 Na1 Na2 47.51(9) . .
C2 Na1 Na2 48.04(10) . .
C5 Na1 Na2 66.78(11) . .
N2 Na1 Na1 142.52(13) . 6
N1 Na1 Na1 72.72(12) . 6
C8 Na1 Na1 101.39(16) 6 6
C9 Na1 Na1 94.01(15) 6 6
C11 Na1 Na1 170.21(14) . 6
C7 Na1 Na1 81.59(14) 6 6
C10 Na1 Na1 67.68(12) 6 6
C1 Na1 Na1 95.76(11) . 6
C2 Na1 Na1 121.71(13) . 6
C5 Na1 Na1 49.56(10) . 6
Na2 Na1 Na1 102.01(7) . 6
N1 Na2 N2 70.09(13) . .
N1 Na2 C1 32.19(13) . .
N2 Na2 C1 56.82(14) . .
N1 Na2 C2 56.64(15) . .
N2 Na2 C2 32.50(14) . .
C1 Na2 C2 29.90(13) . .
N1 Na2 C14 117.1(2) . 7
N2 Na2 C14 113.41(19) . 7
C1 Na2 C14 93.9(2) . 7
C2 Na2 C14 92.25(19) . 7
N1 Na2 C15 145.5(2) . 7
N2 Na2 C15 110.27(19) . 7
C1 Na2 C15 117.4(2) . 7
C2 Na2 C15 104.12(18) . 7
C14 Na2 C15 29.24(19) 7 7
N1 Na2 C13 105.34(17) . 7
N2 Na2 C13 135.43(18) . 7
C1 Na2 C13 94.96(17) . 7
C2 Na2 C13 106.59(18) . 7
C14 Na2 C13 27.30(17) 7 7
C15 Na2 C13 48.8(2) 7 7
N1 Na2 Na1 44.26(10) . .
N2 Na2 Na1 44.08(11) . .
C1 Na2 Na1 58.30(12) . .
C2 Na2 Na1 58.34(12) . .
C14 Na2 Na1 150.12(16) 7 .
C15 Na2 Na1 153.70(16) 7 .
C13 Na2 Na1 149.49(14) 7 .
C5 N1 C1 119.5(4) . .
C5 N1 Na2 144.2(3) . .
C1 N1 Na2 83.2(3) . .
C5 N1 Na1 108.1(3) . .
C1 N1 Na1 102.6(3) . .
Na2 N1 Na1 91.54(14) . .
C11 N2 C2 122.1(4) . .
C11 N2 Na1 97.4(3) . .
C2 N2 Na1 102.6(3) . .
C11 N2 Na2 149.8(3) . .
C2 N2 Na2 83.4(3) . .
Na1 N2 Na2 91.38(15) . .
C2 C1 N1 120.4(4) . .
C2 C1 C3 121.2(5) . .
N1 C1 C3 117.5(4) . .
C2 C1 Na2 76.3(3) . .
N1 C1 Na2 64.6(2) . .
C3 C1 Na2 122.4(3) . .
C2 C1 Na1 77.4(3) . .
N1 C1 Na1 50.4(2) . .
C3 C1 Na1 156.0(3) . .
Na2 C1 Na1 74.19(13) . .
C1 C2 N2 118.1(5) . .
C1 C2 C4 123.9(5) . .
N2 C2 C4 116.3(4) . .
C1 C2 Na2 73.8(3) . .
N2 C2 Na2 64.1(2) . .
C4 C2 Na2 121.3(3) . .
C1 C2 Na1 76.6(3) . .
N2 C2 Na1 49.9(2) . .
C4 C2 Na1 155.9(3) . .
Na2 C2 Na1 73.62(14) . .
C1 C3 H3A 109.5 . .
C1 C3 H3B 109.5 . .
H3A C3 H3B 109.5 . .
C1 C3 H3C 109.5 . .
H3A C3 H3C 109.5 . .
H3B C3 H3C 109.5 . .
C2 C4 H4A 109.5 . .
C2 C4 H4B 109.5 . .
H4A C4 H4B 109.5 . .
C2 C4 H4C 109.5 . .
H4A C4 H4C 109.5 . .
H4B C4 H4C 109.5 . .
N1 C5 C10 119.0(5) . .
N1 C5 C6 123.5(5) . .
C10 C5 C6 117.4(5) . .
N1 C5 Na1 46.9(2) . .
C10 C5 Na1 125.7(4) . .
C6 C5 Na1 95.5(3) . .
C7 C6 C5 119.0(5) . .
C7 C6 C17 121.4(6) . .
C5 C6 C17 119.6(5) . .
C6 C7 C8 122.1(6) . .
C6 C7 Na1 85.5(4) . 6
C8 C7 Na1 69.1(4) . 6
C6 C7 H7A 119.0 . .
C8 C7 H7A 119.0 . .
Na1 C7 H7A 116.7 6 .
C9 C8 C7 119.5(6) . .
C9 C8 Na1 75.9(4) . 6
C7 C8 Na1 83.0(4) . 6
C9 C8 H8A 120.2 . .
C7 C8 H8A 120.2 . .
Na1 C8 H8A 111.3 6 .
C8 C9 C10 121.2(6) . .
C8 C9 Na1 75.7(4) . 6
C10 C9 Na1 84.4(3) . 6
C8 C9 H9A 119.4 . .
C10 C9 H9A 119.4 . .
Na1 C9 H9A 110.6 6 .
C9 C10 C5 120.8(5) . .
C9 C10 C19 119.2(6) . .
C5 C10 C19 119.5(5) . .
C9 C10 Na1 67.9(3) . 6
C5 C10 Na1 86.1(3) . 6
C19 C10 Na1 124.2(4) . 6
N2 C11 C16 126.5(5) . .
N2 C11 C12 116.3(5) . .
C16 C11 C12 116.8(5) . .
N2 C11 Na1 54.6(2) . .
C16 C11 Na1 98.1(3) . .
C12 C11 Na1 112.9(3) . .
C13 C12 C11 120.3(5) . .
C13 C12 C21 119.3(6) . .
C11 C12 C21 120.4(5) . .
C14 C13 C12 120.9(6) . .
C14 C13 Na2 63.8(3) . 7_545
C12 C13 Na2 92.9(3) . 7_545
C14 C13 H13A 119.5 . .
C12 C13 H13A 119.5 . .
Na2 C13 H13A 113.3 7_545 .
C13 C14 C15 120.6(6) . .
C13 C14 Na2 88.9(4) . 7_545
C15 C14 Na2 79.5(4) . 7_545
C13 C14 H14A 119.7 . .
C15 C14 H14A 119.7 . .
Na2 C14 H14A 101.7 7_545 .
C14 C15 C16 121.3(6) . .
C14 C15 Na2 71.3(4) . 7_545
C16 C15 Na2 93.8(4) . 7_545
C14 C15 H15A 119.3 . .
C16 C15 H15A 119.3 . .
Na2 C15 H15A 105.1 7_545 .
C15 C16 C11 120.0(6) . .
C15 C16 C23 118.6(6) . .
C11 C16 C23 121.0(5) . .
C6 C17 C18 117.3(5) . .
C6 C17 H17A 108.0 . .
C18 C17 H17A 108.0 . .
C6 C17 H17B 108.0 . .
C18 C17 H17B 108.0 . .
H17A C17 H17B 107.2 . .
C17 C18 H18A 109.5 . .
C17 C18 H18B 109.5 . .
H18A C18 H18B 109.5 . .
C17 C18 H18C 109.5 . .
H18A C18 H18C 109.5 . .
H18B C18 H18C 109.5 . .
C20 C19 C10 115.6(5) . .
C20 C19 H19A 108.4 . .
C10 C19 H19A 108.4 . .
C20 C19 H19B 108.4 . .
C10 C19 H19B 108.4 . .
H19A C19 H19B 107.4 . .
C19 C20 H20A 109.5 . .
C19 C20 H20B 109.5 . .
H20A C20 H20B 109.5 . .
C19 C20 H20C 109.5 . .
H20A C20 H20C 109.5 . .
H20B C20 H20C 109.5 . .
C22 C21 C12 115.6(6) . .
C22 C21 H21A 108.4 . .
C12 C21 H21A 108.4 . .
C22 C21 H21B 108.4 . .
C12 C21 H21B 108.4 . .
H21A C21 H21B 107.4 . .
C21 C22 H22A 109.5 . .
C21 C22 H22B 109.5 . .
H22A C22 H22B 109.5 . .
C21 C22 H22C 109.5 . .
H22A C22 H22C 109.5 . .
H22B C22 H22C 109.5 . .
C24 C23 C16 124.7(7) . .
C24 C23 H23A 106.2 . .
C16 C23 H23A 106.2 . .
C24 C23 H23B 106.2 . .
C16 C23 H23B 106.2 . .
H23A C23 H23B 106.3 . .
C23 C24 H24A 109.5 . .
C23 C24 H24B 109.5 . .
H24A C24 H24B 109.5 . .
C23 C24 H24C 109.5 . .
H24A C24 H24C 109.5 . .
H24B C24 H24C 109.5 . .

loop_
_geom_bond_atom_site_label_1
_geom_bond_atom_site_label_2
_geom_bond_distance
_geom_bond_site_symmetry_2
Na1 N2 2.373(4) .
Na1 N1 2.381(4) .
Na1 C8 2.756(7) 6
Na1 C9 2.759(6) 6
Na1 C11 2.886(5) .
Na1 C7 2.928(6) 6
Na1 C10 2.962(6) 6
Na1 C1 3.016(5) .
Na1 C2 3.026(6) .
Na1 C5 3.103(5) .
Na1 Na2 3.411(3) .
Na1 Na1 4.161(4) 6
Na2 N1 2.379(4) .
Na2 N2 2.393(4) .
Na2 C1 2.614(5) .
Na2 C2 2.644(5) .
Na2 C14 2.664(6) 7
Na2 C15 2.766(6) 7
Na2 C13 2.969(6) 7
N1 C5 1.384(6) .
N1 C1 1.402(6) .
N2 C11 1.364(6) .
N2 C2 1.430(6) .
C1 C2 1.357(6) .
C1 C3 1.518(6) .
C2 C4 1.514(6) .
C3 H3A 0.9600 .
C3 H3B 0.9600 .
C3 H3C 0.9600 .
C4 H4A 0.9600 .
C4 H4B 0.9600 .
C4 H4C 0.9600 .
C5 C10 1.410(7) .
C5 C6 1.436(7) .
C6 C7 1.376(7) .
C6 C17 1.510(8) .
C7 C8 1.382(9) .
C7 Na1 2.928(6) 6
C7 H7A 0.9300 .
C8 C9 1.355(9) .
C8 Na1 2.756(7) 6
C8 H8A 0.9300 .
C9 C10 1.383(7) .
C9 Na1 2.759(6) 6
C9 H9A 0.9300 .
C10 C19 1.505(7) .
C10 Na1 2.962(6) 6
C11 C16 1.430(7) .
C11 C12 1.441(7) .
C12 C13 1.400(7) .
C12 C21 1.500(7) .
C13 C14 1.362(8) .
C13 Na2 2.969(6) 7_545
C13 H13A 0.9300 .
C14 C15 1.374(9) .
C14 Na2 2.664(6) 7_545
C14 H14A 0.9300 .
C15 C16 1.397(8) .
C15 Na2 2.766(6) 7_545
C15 H15A 0.9300 .
C16 C23 1.503(8) .
C17 C18 1.511(7) .
C17 H17A 0.9700 .
C17 H17B 0.9700 .
C18 H18A 0.9600 .
C18 H18B 0.9600 .
C18 H18C 0.9600 .
C19 C20 1.504(7) .
C19 H19A 0.9700 .
C19 H19B 0.9700 .
C20 H20A 0.9600 .
C20 H20B 0.9600 .
C20 H20C 0.9600 .
C21 C22 1.499(8) .
C21 H21A 0.9700 .
C21 H21B 0.9700 .
C22 H22A 0.9600 .
C22 H22B 0.9600 .
C22 H22C 0.9600 .
C23 C24 1.362(8) .
C23 H23A 0.9700 .
C23 H23B 0.9700 .
C24 H24A 0.9600 .
C24 H24B 0.9600 .
C24 H24C 0.9600 .

loop_
_geom_torsion_atom_site_label_1
_geom_torsion_atom_site_label_2
_geom_torsion_atom_site_label_3
_geom_torsion_atom_site_label_4
_geom_torsion
_geom_torsion_site_symmetry_1
_geom_torsion_site_symmetry_4
N2 Na1 Na2 N1 -111.0(2) . .
C8 Na1 Na2 N1 -177.6(4) 6 .
C9 Na1 Na2 N1 153.1(3) 6 .
C11 Na1 Na2 N1 -125.0(2) . .
C7 Na1 Na2 N1 178.1(15) 6 .
C10 Na1 Na2 N1 120.2(2) 6 .
C1 Na1 Na2 N1 -37.68(17) . .
C2 Na1 Na2 N1 -73.0(2) . .
C5 Na1 Na2 N1 13.52(17) . .
Na1 Na1 Na2 N1 49.13(15) 6 .
N1 Na1 Na2 N2 111.0(2) . .
C8 Na1 Na2 N2 -66.6(3) 6 .
C9 Na1 Na2 N2 -95.8(2) 6 .
C11 Na1 Na2 N2 -13.95(18) . .
C7 Na1 Na2 N2 -70.9(15) 6 .
C10 Na1 Na2 N2 -128.8(2) 6 .
C1 Na1 Na2 N2 73.33(19) . .
C2 Na1 Na2 N2 38.04(17) . .
C5 Na1 Na2 N2 124.53(19) . .
Na1 Na1 Na2 N2 160.14(16) 6 .
N2 Na1 Na2 C1 -73.33(19) . .
N1 Na1 Na2 C1 37.68(17) . .
C8 Na1 Na2 C1 -139.9(3) 6 .
C9 Na1 Na2 C1 -169.2(2) 6 .
C11 Na1 Na2 C1 -87.29(17) . .
C7 Na1 Na2 C1 -144.2(15) 6 .
C10 Na1 Na2 C1 157.8(2) 6 .
C2 Na1 Na2 C1 -35.29(16) . .
C5 Na1 Na2 C1 51.19(16) . .
Na1 Na1 Na2 C1 86.81(14) 6 .
N2 Na1 Na2 C2 -38.04(17) . .
N1 Na1 Na2 C2 73.0(2) . .
C8 Na1 Na2 C2 -104.6(3) 6 .
C9 Na1 Na2 C2 -133.9(2) 6 .
C11 Na1 Na2 C2 -52.00(17) . .
C7 Na1 Na2 C2 -108.9(15) 6 .
C10 Na1 Na2 C2 -166.9(2) 6 .
C1 Na1 Na2 C2 35.29(16) . .
C5 Na1 Na2 C2 86.48(17) . .
Na1 Na1 Na2 C2 122.10(14) 6 .
N2 Na1 Na2 C14 -49.4(4) . 7
N1 Na1 Na2 C14 61.6(4) . 7
C8 Na1 Na2 C14 -116.0(5) 6 7
C9 Na1 Na2 C14 -145.3(4) 6 7
C11 Na1 Na2 C14 -63.4(4) . 7
C7 Na1 Na2 C14 -120.3(15) 6 7
C10 Na1 Na2 C14 -178.2(4) 6 7
C1 Na1 Na2 C14 23.9(4) . 7
C2 Na1 Na2 C14 -11.4(4) . 7
C5 Na1 Na2 C14 75.1(4) . 7
Na1 Na1 Na2 C14 110.7(4) 6 7
N2 Na1 Na2 C15 15.0(4) . 7
N1 Na1 Na2 C15 126.0(4) . 7
C8 Na1 Na2 C15 -51.6(5) 6 7
C9 Na1 Na2 C15 -80.8(4) 6 7
C11 Na1 Na2 C15 1.1(4) . 7
C7 Na1 Na2 C15 -55.8(16) 6 7
C10 Na1 Na2 C15 -113.8(4) 6 7
C1 Na1 Na2 C15 88.4(4) . 7
C2 Na1 Na2 C15 53.1(4) . 7
C5 Na1 Na2 C15 139.5(4) . 7
Na1 Na1 Na2 C15 175.2(4) 6 7
N2 Na1 Na2 C13 -105.3(3) . 7
N1 Na1 Na2 C13 5.7(3) . 7
C8 Na1 Na2 C13 -172.0(4) 6 7
C9 Na1 Na2 C13 158.8(3) 6 7
C11 Na1 Na2 C13 -119.3(3) . 7
C7 Na1 Na2 C13 -176.2(14) 6 7
C10 Na1 Na2 C13 125.8(3) 6 7
C1 Na1 Na2 C13 -32.0(3) . 7
C2 Na1 Na2 C13 -67.3(3) . 7
C5 Na1 Na2 C13 19.2(3) . 7
Na1 Na1 Na2 C13 54.8(3) 6 7
N2 Na2 N1 C5 -168.3(6) . .
C1 Na2 N1 C5 132.9(7) . .
C2 Na2 N1 C5 158.4(6) . .
C14 Na2 N1 C5 84.9(6) 7 .
C15 Na2 N1 C5 94.6(6) 7 .
C13 Na2 N1 C5 58.4(6) 7 .
Na1 Na2 N1 C5 -124.6(6) . .
N2 Na2 N1 C1 58.8(2) . .
C2 Na2 N1 C1 25.5(2) . .
C14 Na2 N1 C1 -48.0(3) 7 .
C15 Na2 N1 C1 -38.3(4) 7 .
C13 Na2 N1 C1 -74.5(3) 7 .
Na1 Na2 N1 C1 102.5(3) . .
N2 Na2 N1 Na1 -43.68(15) . .
C1 Na2 N1 Na1 -102.5(3) . .
C2 Na2 N1 Na1 -77.01(18) . .
C14 Na2 N1 Na1 -150.5(2) 7 .
C15 Na2 N1 Na1 -140.8(3) 7 .
C13 Na2 N1 Na1 -177.02(18) 7 .
N2 Na1 N1 C5 -166.4(3) . .
C8 Na1 N1 C5 -37.5(12) 6 .
C9 Na1 N1 C5 76.3(6) 6 .
C11 Na1 N1 C5 -159.5(3) . .
C7 Na1 N1 C5 -30.1(5) 6 .
C10 Na1 N1 C5 55.2(4) 6 .
C1 Na1 N1 C5 -127.1(4) . .
C2 Na1 N1 C5 -144.0(4) . .
Na2 Na1 N1 C5 149.6(4) . .
Na1 Na1 N1 C5 20.3(3) 6 .
N2 Na1 N1 C1 -39.3(3) . .
C8 Na1 N1 C1 89.5(11) 6 .
C9 Na1 N1 C1 -156.6(4) 6 .
C11 Na1 N1 C1 -32.4(3) . .
C7 Na1 N1 C1 97.0(4) 6 .
C10 Na1 N1 C1 -177.7(3) 6 .
C2 Na1 N1 C1 -16.9(2) . .
C5 Na1 N1 C1 127.1(4) . .
Na2 Na1 N1 C1 -83.3(3) . .
Na1 Na1 N1 C1 147.4(3) 6 .
N2 Na1 N1 Na2 44.03(14) . .
C8 Na1 N1 Na2 172.9(10) 6 .
C9 Na1 N1 Na2 -73.3(5) 6 .
C11 Na1 N1 Na2 50.96(17) . .
C7 Na1 N1 Na2 -179.7(2) 6 .
C10 Na1 N1 Na2 -94.3(2) 6 .
C1 Na1 N1 Na2 83.3(3) . .
C2 Na1 N1 Na2 66.44(16) . .
C5 Na1 N1 Na2 -149.6(4) . .
Na1 Na1 N1 Na2 -129.23(13) 6 .
N1 Na1 N2 C11 165.2(3) . .
C8 Na1 N2 C11 -5.5(4) 6 .
C9 Na1 N2 C11 -37.5(4) 6 .
C7 Na1 N2 C11 21.5(4) 6 .
C10 Na1 N2 C11 -62.5(4) 6 .
C1 Na1 N2 C11 143.5(4) . .
C2 Na1 N2 C11 125.3(4) . .
C5 Na1 N2 C11 159.5(3) . .
Na2 Na1 N2 C11 -151.1(4) . .
Na1 Na1 N2 C11 175.8(3) 6 .
N1 Na1 N2 C2 39.9(3) . .
C8 Na1 N2 C2 -130.8(3) 6 .
C9 Na1 N2 C2 -162.8(3) 6 .
C11 Na1 N2 C2 -125.3(4) . .
C7 Na1 N2 C2 -103.8(3) 6 .
C10 Na1 N2 C2 172.2(3) 6 .
C1 Na1 N2 C2 18.2(2) . .
C5 Na1 N2 C2 34.1(3) . .
Na2 Na1 N2 C2 83.6(3) . .
Na1 Na1 N2 C2 50.5(3) 6 .
N1 Na1 N2 Na2 -43.70(13) . .
C8 Na1 N2 Na2 145.6(2) 6 .
C9 Na1 N2 Na2 113.6(2) 6 .
C11 Na1 N2 Na2 151.1(4) . .
C7 Na1 N2 Na2 172.6(2) 6 .
C10 Na1 N2 Na2 88.6(3) 6 .
C1 Na1 N2 Na2 -65.42(15) . .
C2 Na1 N2 Na2 -83.6(3) . .
C5 Na1 N2 Na2 -49.45(16) . .
Na1 Na1 N2 Na2 -33.1(2) 6 .
N1 Na2 N2 C11 151.2(7) . .
C1 Na2 N2 C11 -175.8(7) . .
C2 Na2 N2 C11 -150.1(8) . .
C14 Na2 N2 C11 -97.0(7) 7 .
C15 Na2 N2 C11 -65.6(7) 7 .
C13 Na2 N2 C11 -116.9(7) 7 .
Na1 Na2 N2 C11 107.4(7) . .
N1 Na2 N2 C2 -58.7(3) . .
C1 Na2 N2 C2 -25.7(3) . .
C14 Na2 N2 C2 53.1(3) 7 .
C15 Na2 N2 C2 84.5(3) 7 .
C13 Na2 N2 C2 33.2(4) 7 .
Na1 Na2 N2 C2 -102.5(3) . .
N1 Na2 N2 Na1 43.86(14) . .
C1 Na2 N2 Na1 76.86(17) . .
C2 Na2 N2 Na1 102.5(3) . .
C14 Na2 N2 Na1 155.7(2) 7 .
C15 Na2 N2 Na1 -173.0(2) 7 .
C13 Na2 N2 Na1 135.8(2) 7 .
C5 N1 C1 C2 155.1(5) . .
Na2 N1 C1 C2 -54.4(4) . .
Na1 N1 C1 C2 35.7(5) . .
C5 N1 C1 C3 -35.6(6) . .
Na2 N1 C1 C3 114.9(4) . .
Na1 N1 C1 C3 -155.0(3) . .
C5 N1 C1 Na2 -150.5(4) . .
Na1 N1 C1 Na2 90.05(16) . .
C5 N1 C1 Na1 119.4(4) . .
Na2 N1 C1 Na1 -90.05(16) . .
N1 Na2 C1 C2 133.8(4) . .
N2 Na2 C1 C2 27.8(3) . .
C14 Na2 C1 C2 -87.7(4) 7 .
C15 Na2 C1 C2 -69.5(4) 7 .
C13 Na2 C1 C2 -115.1(3) 7 .
Na1 Na2 C1 C2 80.6(3) . .
N2 Na2 C1 N1 -106.0(3) . .
C2 Na2 C1 N1 -133.8(4) . .
C14 Na2 C1 N1 138.5(3) 7 .
C15 Na2 C1 N1 156.7(3) 7 .
C13 Na2 C1 N1 111.1(3) 7 .
Na1 Na2 C1 N1 -53.2(2) . .
N1 Na2 C1 C3 -107.7(5) . .
N2 Na2 C1 C3 146.3(5) . .
C2 Na2 C1 C3 118.5(6) . .
C14 Na2 C1 C3 30.8(4) 7 .
C15 Na2 C1 C3 49.0(5) 7 .
C13 Na2 C1 C3 3.4(4) 7 .
Na1 Na2 C1 C3 -160.9(4) . .
N1 Na2 C1 Na1 53.2(2) . .
N2 Na2 C1 Na1 -52.77(14) . .
C2 Na2 C1 Na1 -80.6(3) . .
C14 Na2 C1 Na1 -168.3(2) 7 .
C15 Na2 C1 Na1 -150.08(19) 7 .
C13 Na2 C1 Na1 164.33(17) 7 .
N2 Na1 C1 C2 -19.2(3) . .
N1 Na1 C1 C2 -149.0(4) . .
C8 Na1 C1 C2 53.6(5) 6 .
C9 Na1 C1 C2 -23.9(11) 6 .
C11 Na1 C1 C2 -2.4(3) . .
C7 Na1 C1 C2 96.1(4) 6 .
C10 Na1 C1 C2 -144.1(5) 6 .
C5 Na1 C1 C2 -176.9(4) . .
Na2 Na1 C1 C2 -79.1(3) . .
Na1 Na1 C1 C2 179.9(3) 6 .
N2 Na1 C1 N1 129.8(3) . .
C8 Na1 C1 N1 -157.4(4) 6 .
C9 Na1 C1 N1 125.1(10) 6 .
C11 Na1 C1 N1 146.6(3) . .
C7 Na1 C1 N1 -115.0(3) 6 .
C10 Na1 C1 N1 4.9(6) 6 .
C2 Na1 C1 N1 149.0(4) . .
C5 Na1 C1 N1 -27.9(3) . .
Na2 Na1 C1 N1 69.9(3) . .
Na1 Na1 C1 N1 -31.1(3) 6 .
N2 Na1 C1 C3 -163.0(9) . .
N1 Na1 C1 C3 67.2(8) . .
C8 Na1 C1 C3 -90.2(9) 6 .
C9 Na1 C1 C3 -167.7(10) 6 .
C11 Na1 C1 C3 -146.2(8) . .
C7 Na1 C1 C3 -47.7(9) 6 .
C10 Na1 C1 C3 72.1(9) 6 .
C2 Na1 C1 C3 -143.8(9) . .
C5 Na1 C1 C3 39.3(8) . .
Na2 Na1 C1 C3 137.2(9) . .
Na1 Na1 C1 C3 36.1(8) 6 .
N2 Na1 C1 Na2 59.89(15) . .
N1 Na1 C1 Na2 -69.9(3) . .
C8 Na1 C1 Na2 132.7(4) 6 .
C9 Na1 C1 Na2 55.2(11) 6 .
C11 Na1 C1 Na2 76.69(15) . .
C7 Na1 C1 Na2 175.1(2) 6 .
C10 Na1 C1 Na2 -65.1(5) 6 .
C2 Na1 C1 Na2 79.1(3) . .
C5 Na1 C1 Na2 -97.81(19) . .
Na1 Na1 C1 Na2 -101.03(10) 6 .
N1 C1 C2 N2 1.3(7) . .
C3 C1 C2 N2 -167.6(4) . .
Na2 C1 C2 N2 -47.8(4) . .
Na1 C1 C2 N2 28.7(4) . .
N1 C1 C2 C4 166.4(4) . .
C3 C1 C2 C4 -2.5(7) . .
Na2 C1 C2 C4 117.2(5) . .
Na1 C1 C2 C4 -166.2(5) . .
N1 C1 C2 Na2 49.1(4) . .
C3 C1 C2 Na2 -119.8(4) . .
Na1 C1 C2 Na2 76.54(11) . .
N1 C1 C2 Na1 -27.4(4) . .
C3 C1 C2 Na1 163.7(4) . .
Na2 C1 C2 Na1 -76.54(11) . .
C11 N2 C2 C1 -144.9(5) . .
Na1 N2 C2 C1 -37.6(5) . .
Na2 N2 C2 C1 52.3(4) . .
C11 N2 C2 C4 48.9(6) . .
Na1 N2 C2 C4 156.2(4) . .
Na2 N2 C2 C4 -113.9(4) . .
C11 N2 C2 Na2 162.8(5) . .
Na1 N2 C2 Na2 -89.96(17) . .
C11 N2 C2 Na1 -107.2(5) . .
Na2 N2 C2 Na1 89.96(17) . .
N1 Na2 C2 C1 -27.4(3) . .
N2 Na2 C2 C1 -133.4(5) . .
C14 Na2 C2 C1 93.9(4) 7 .
C15 Na2 C2 C1 121.0(4) 7 .
C13 Na2 C2 C1 70.3(4) 7 .
Na1 Na2 C2 C1 -80.4(3) . .
N1 Na2 C2 N2 106.0(3) . .
C1 Na2 C2 N2 133.4(5) . .
C14 Na2 C2 N2 -132.7(3) 7 .
C15 Na2 C2 N2 -105.7(3) 7 .
C13 Na2 C2 N2 -156.3(3) 7 .
Na1 Na2 C2 N2 52.9(2) . .
N1 Na2 C2 C4 -147.7(5) . .
N2 Na2 C2 C4 106.4(5) . .
C1 Na2 C2 C4 -120.3(6) . .
C14 Na2 C2 C4 -26.4(4) 7 .
C15 Na2 C2 C4 0.7(5) 7 .
C13 Na2 C2 C4 -50.0(4) 7 .
Na1 Na2 C2 C4 159.3(4) . .
N1 Na2 C2 Na1 53.03(14) . .
N2 Na2 C2 Na1 -52.9(2) . .
C1 Na2 C2 Na1 80.4(3) . .
C14 Na2 C2 Na1 174.4(2) 7 .
C15 Na2 C2 Na1 -158.58(19) 7 .
C13 Na2 C2 Na1 150.74(17) 7 .
N2 Na1 C2 C1 146.4(4) . .
N1 Na1 C2 C1 17.5(3) . .
C8 Na1 C2 C1 -148.7(4) 6 .
C9 Na1 C2 C1 172.7(4) 6 .
C11 Na1 C2 C1 176.9(4) . .
C7 Na1 C2 C1 -110.6(3) 6 .
C10 Na1 C2 C1 125.9(6) 6 .
C5 Na1 C2 C1 2.4(3) . .
Na2 Na1 C2 C1 76.8(3) . .
Na1 Na1 C2 C1 -0.1(3) 6 .
N1 Na1 C2 N2 -128.9(3) . .
C8 Na1 C2 N2 64.9(4) 6 .
C9 Na1 C2 N2 26.3(4) 6 .
C11 Na1 C2 N2 30.5(3) . .
C7 Na1 C2 N2 103.0(3) 6 .
C10 Na1 C2 N2 -20.5(7) 6 .
C1 Na1 C2 N2 -146.4(4) . .
C5 Na1 C2 N2 -144.0(3) . .
Na2 Na1 C2 N2 -69.6(3) . .
Na1 Na1 C2 N2 -146.5(2) 6 .
N2 Na1 C2 C4 -62.6(8) . .
N1 Na1 C2 C4 168.6(9) . .
C8 Na1 C2 C4 2.3(10) 6 .
C9 Na1 C2 C4 -36.3(10) 6 .
C11 Na1 C2 C4 -32.0(8) . .
C7 Na1 C2 C4 40.4(9) 6 .
C10 Na1 C2 C4 -83.1(11) 6 .
C1 Na1 C2 C4 151.0(10) . .
C5 Na1 C2 C4 153.4(9) . .
Na2 Na1 C2 C4 -132.2(9) . .
Na1 Na1 C2 C4 150.9(8) 6 .
N2 Na1 C2 Na2 69.6(3) . .
N1 Na1 C2 Na2 -59.25(14) . .
C8 Na1 C2 Na2 134.5(3) 6 .
C9 Na1 C2 Na2 95.9(3) 6 .
C11 Na1 C2 Na2 100.1(2) . .
C7 Na1 C2 Na2 172.6(2) 6 .
C10 Na1 C2 Na2 49.1(6) 6 .
C1 Na1 C2 Na2 -76.8(3) . .
C5 Na1 C2 Na2 -74.43(14) . .
Na1 Na1 C2 Na2 -76.91(12) 6 .
C1 N1 C5 C10 130.1(5) . .
Na2 N1 C5 C10 6.7(8) . .
Na1 N1 C5 C10 -113.3(4) . .
C1 N1 C5 C6 -54.2(6) . .
Na2 N1 C5 C6 -177.5(4) . .
Na1 N1 C5 C6 62.4(5) . .
C1 N1 C5 Na1 -116.6(4) . .
Na2 N1 C5 Na1 120.0(6) . .
N2 Na1 C5 N1 12.8(3) . .
C8 Na1 C5 N1 168.4(4) 6 .
C9 Na1 C5 N1 -141.9(4) 6 .
C11 Na1 C5 N1 23.9(4) . .
C7 Na1 C5 N1 159.1(3) 6 .
C10 Na1 C5 N1 -137.7(3) 6 .
C1 Na1 C5 N1 30.0(3) . .
C2 Na1 C5 N1 28.6(3) . .
Na2 Na1 C5 N1 -22.6(3) . .
Na1 Na1 C5 N1 -154.2(4) 6 .
N2 Na1 C5 C10 111.2(5) . .
N1 Na1 C5 C10 98.3(6) . .
C8 Na1 C5 C10 -93.3(5) 6 .
C9 Na1 C5 C10 -43.6(6) 6 .
C11 Na1 C5 C10 122.2(5) . .
C7 Na1 C5 C10 -102.6(5) 6 .
C10 Na1 C5 C10 -39.3(5) 6 .
C1 Na1 C5 C10 128.4(5) . .
C2 Na1 C5 C10 126.9(5) . .
Na2 Na1 C5 C10 75.7(4) . .
Na1 Na1 C5 C10 -55.8(4) 6 .
N2 Na1 C5 C6 -119.2(3) . .
N1 Na1 C5 C6 -132.0(5) . .
C8 Na1 C5 C6 36.3(5) 6 .
C9 Na1 C5 C6 86.1(4) 6 .
C11 Na1 C5 C6 -108.1(3) . .
C7 Na1 C5 C6 27.1(4) 6 .
C10 Na1 C5 C6 90.3(4) 6 .
C1 Na1 C5 C6 -102.0(4) . .
C2 Na1 C5 C6 -103.4(3) . .
Na2 Na1 C5 C6 -154.6(3) . .
Na1 Na1 C5 C6 73.8(3) 6 .
N1 C5 C6 C7 -179.2(5) . .
C10 C5 C6 C7 -3.4(8) . .
Na1 C5 C6 C7 -138.7(5) . .
N1 C5 C6 C17 -1.0(8) . .
C10 C5 C6 C17 174.8(5) . .
Na1 C5 C6 C17 39.5(5) . .
C5 C6 C7 C8 1.3(9) . .
C17 C6 C7 C8 -176.9(6) . .
C5 C6 C7 Na1 63.2(5) . 6
C17 C6 C7 Na1 -115.0(5) . 6
C6 C7 C8 C9 0.9(10) . .
Na1 C7 C8 C9 -69.4(6) 6 .
C6 C7 C8 Na1 70.3(6) . 6
C7 C8 C9 C10 -0.8(10) . .
Na1 C8 C9 C10 -74.2(5) 6 .
C7 C8 C9 Na1 73.3(6) . 6
C8 C9 C10 C5 -1.4(9) . .
Na1 C9 C10 C5 -70.9(5) 6 .
C8 C9 C10 C19 -172.6(6) . .
Na1 C9 C10 C19 117.9(5) 6 .
C8 C9 C10 Na1 69.5(6) . 6
N1 C5 C10 C9 179.5(5) . .
C6 C5 C10 C9 3.5(8) . .
Na1 C5 C10 C9 123.9(5) . .
N1 C5 C10 C19 -9.4(7) . .
C6 C5 C10 C19 174.7(5) . .
Na1 C5 C10 C19 -65.0(6) . .
N1 C5 C10 Na1 118.1(4) . 6
C6 C5 C10 Na1 -57.9(4) . 6
Na1 C5 C10 Na1 62.5(4) . 6
C2 N2 C11 C16 38.0(7) . .
Na1 N2 C11 C16 -71.9(5) . .
Na2 N2 C11 C16 -177.7(5) . .
C2 N2 C11 C12 -149.6(5) . .
Na1 N2 C11 C12 100.4(4) . .
Na2 N2 C11 C12 -5.4(9) . .
C2 N2 C11 Na1 110.0(4) . .
Na2 N2 C11 Na1 -105.8(7) . .
N1 Na1 C11 N2 -14.0(3) . .
C8 Na1 C11 N2 175.0(4) 6 .
C9 Na1 C11 N2 147.5(3) 6 .
C7 Na1 C11 N2 -163.8(3) 6 .
C10 Na1 C11 N2 136.5(3) 6 .
C1 Na1 C11 N2 -28.6(3) . .
C2 Na1 C11 N2 -30.0(3) . .
C5 Na1 C11 N2 -24.0(4) . .
Na2 Na1 C11 N2 21.2(3) . .
Na1 Na1 C11 N2 -15.1(9) 6 .
N2 Na1 C11 C16 129.4(5) . .
N1 Na1 C11 C16 115.4(3) . .
C8 Na1 C11 C16 -55.5(4) 6 .
C9 Na1 C11 C16 -83.1(4) 6 .
C7 Na1 C11 C16 -34.4(4) 6 .
C10 Na1 C11 C16 -94.0(4) 6 .
C1 Na1 C11 C16 100.8(4) . .
C2 Na1 C11 C16 99.4(4) . .
C5 Na1 C11 C16 105.4(4) . .
Na2 Na1 C11 C16 150.6(4) . .
Na1 Na1 C11 C16 114.3(7) 6 .
N2 Na1 C11 C12 -106.9(5) . .
N1 Na1 C11 C12 -120.9(4) . .
C8 Na1 C11 C12 68.2(4) 6 .
C9 Na1 C11 C12 40.6(4) 6 .
C7 Na1 C11 C12 89.3(4) 6 .
C10 Na1 C11 C12 29.6(5) 6 .
C1 Na1 C11 C12 -135.5(4) . .
C2 Na1 C11 C12 -136.9(5) . .
C5 Na1 C11 C12 -130.9(4) . .
Na2 Na1 C11 C12 -85.7(4) . .
Na1 Na1 C11 C12 -122.0(6) 6 .
N2 C11 C12 C13 -172.9(5) . .
C16 C11 C12 C13 0.3(7) . .
Na1 C11 C12 C13 -112.3(5) . .
N2 C11 C12 C21 7.0(7) . .
C16 C11 C12 C21 -179.8(5) . .
Na1 C11 C12 C21 67.6(6) . .
C11 C12 C13 C14 -0.6(8) . .
C21 C12 C13 C14 179.5(6) . .
C11 C12 C13 Na2 -61.6(5) . 7_545
C21 C12 C13 Na2 118.5(5) . 7_545
C12 C13 C14 C15 0.3(9) . .
Na2 C13 C14 C15 77.1(6) 7_545 .
C12 C13 C14 Na2 -76.8(5) . 7_545
C13 C14 C15 C16 0.4(10) . .
Na2 C14 C15 C16 82.8(5) 7_545 .
C13 C14 C15 Na2 -82.4(6) . 7_545
C14 C15 C16 C11 -0.8(9) . .
Na2 C15 C16 C11 69.6(5) 7_545 .
C14 C15 C16 C23 171.9(7) . .
Na2 C15 C16 C23 -117.8(6) 7_545 .
N2 C11 C16 C15 172.7(5) . .
C12 C11 C16 C15 0.4(8) . .
Na1 C11 C16 C15 121.2(5) . .
N2 C11 C16 C23 0.3(9) . .
C12 C11 C16 C23 -172.1(6) . .
Na1 C11 C16 C23 -51.3(7) . .
C7 C6 C17 C18 -15.9(9) . .
C5 C6 C17 C18 166.0(5) . .
C9 C10 C19 C20 -106.3(6) . .
C5 C10 C19 C20 82.4(7) . .
Na1 C10 C19 C20 -24.4(7) 6 .
C13 C12 C21 C22 96.3(6) . .
C11 C12 C21 C22 -83.6(7) . .
C15 C16 C23 C24 3.7(13) . .
C11 C16 C23 C24 176.3(9) . .
